data_1532160
loop_
_publ_author_name
'Vanderah, T.A.'
'Collins, T.R.'
'Wong-Ng, W.'
'Roth, R.S.'
'Farber, L.'

_publ_section_title
;
 Phase equilibria and crystal chemistry in the (Ba O) - (Al2 O3) - (Nb2
 O5) and (Ba O) - (Nb2 O5) systems
;
_journal_name_full 'Journal of Alloys Compd.'
_journal_page_first 116
_journal_page_last 128
_journal_volume 346
_journal_year 2002
_chemical_formula_sum 'Ba0.9 Nb2 O5.9'
_space_group_IT_number 191
_symmetry_space_group_name_Hall '-P 6 2'
_symmetry_space_group_name_H-M 'P 6/m m m'
_cell_angle_alpha 90
_cell_angle_beta 90
_cell_angle_gamma 120
_cell_formula_units_Z 12
_cell_length_a 21.044
_cell_length_b 21.044
_cell_length_c 3.9787
_cell_volume 1525.908
_citation_journal_id_ASTM JALCEU
_cod_data_source_file Vanderah_JALCEU_2002_557.cif
_cod_data_source_block Ba0.9Nb2O5.9
_cod_database_code 1532160

loop_
_symmetry_equiv_pos_as_xyz
x,y,z
x-y,x,z
-y,x-y,z
-x,-y,z
-x+y,-x,z
y,-x+y,z
-y,-x,-z
x-y,-y,-z
x,x-y,-z
y,x,-z
-x+y,y,-z
-x,-x+y,-z
-x,-y,-z
-x+y,-x,-z
y,-x+y,-z
x,y,-z
x-y,x,-z
-y,x-y,-z
y,x,z
-x+y,y,z
-x,-x+y,z
-y,-x,z
x-y,-y,z
x,x-y,z

loop_
_atom_site_label
_atom_site_type_symbol
_atom_site_fract_x
_atom_site_fract_y
_atom_site_fract_z
_atom_site_occupancy
_atom_site_U_iso_or_equiv
Ba1 Ba+2 0 0 0.5 0.9 0.0
Nb2 Nb+5 0.313 0 0.5 1 0.0
O9 O-2 0.51 0.17 0 0.9833 0.0
O6 O-2 0.24 0.48 0.5 0.9833 0.0
O5 O-2 0.62 0.24 0.5 0.9833 0.0
Ba4 Ba+2 0.187 0.374 0 0.9 0.0
O8 O-2 0.31 0 0 0.9833 0.0
O1 O-2 0.125 0 0.5 0.9833 0.0
O2 O-2 0.28 0.08 0.5 0.9833 0.0
Ba3 Ba+2 0.5 0 0 0.9 0.0
Ba2 Ba+2 0.3333 0.6667 0 0.9 0.0
Nb1 Nb+5 0.1 0.2 0.5 1 0.0
O3 O-2 0.41 0.07 0.5 0.9833 0.0
O7 O-2 0.1 0.2 0 0.9833 0.0
O4 O-2 0.55 0.1 0.5 0.9833 0.0
Nb3 Nb+5 0.5 0.16 0.5 1 0.0
